data_7714410
loop_
_publ_author_name
'Kiseleva, Marina A.'
'Andrei, Churakov'
'Taydakov, Ilya V.'
'Metlin, Mikhail T.'
'Kozyukhin, Sergey'
'Bezzubov, Stanislav'

_publ_section_title
;
 Aggregation-induced emission of cyclometalated rhodium(III) and
 iridium(III) phenylpyridine complexes with ancillary 1,3-diketones
;
_journal_name_full 'Dalton Transactions'
_journal_paper_doi 10.1039/D3DT02651E
_journal_year 2023
_chemical_formula_moiety 'C44 H32 Cl2 N4 Rh2'
_chemical_formula_sum 'C44 H32 Cl2 N4 Rh2'
_chemical_formula_weight 893.45
_space_group_crystal_system monoclinic
_space_group_IT_number 14
_space_group_name_Hall '-P 2yn'
_space_group_name_H-M_alt 'P 1 21/n 1'
_atom_sites_solution_hydrogens geom
_atom_sites_solution_primary dual
_audit_creation_date 2021-06-29
_audit_creation_method
;
Olex2 1.3
(compiled Nov 21 2019 18:26:39 for OlexSys, GUI svn.r6003)
;
_audit_update_record
;
2021-06-29 deposited with the CCDC.	2023-11-07 downloaded from the CCDC.
;
_cell_angle_alpha 90
_cell_angle_beta 95.936(3)
_cell_angle_gamma 90
_cell_formula_units_Z 4
_cell_length_a 13.4265(12)
_cell_length_b 13.9065(11)
_cell_length_c 24.1630(18)
_cell_measurement_reflns_used 7857
_cell_measurement_temperature 100.0
_cell_measurement_theta_max 28.28
_cell_measurement_theta_min 2.22
_cell_volume 4487.4(6)
_computing_cell_refinement 'APEX3 v.2017.3_0 (Bruker AXS, 2017)'
_computing_data_collection 'APEX3 v.2017.3_0 (Bruker AXS, 2017)'
_computing_data_reduction 'SAINT v8.38A (Bruker AXS, 2016)'
_computing_molecular_graphics 'Olex2 1.3 (Dolomanov et al., 2009)'
_computing_publication_material 'Olex2 1.3 (Dolomanov et al., 2009)'
_computing_structure_refinement 'SHELXL 2018/3 (Sheldrick, 2015)'
_computing_structure_solution 'SHELXT 2014/5 (Sheldrick, 2014)'
_diffrn_ambient_temperature 100.0
_diffrn_detector 'Bruker PHOTON III CMOS'
_diffrn_detector_area_resol_mean 10.4
_diffrn_detector_type 'CMOS sensor'
_diffrn_measured_fraction_theta_full 0.999
_diffrn_measured_fraction_theta_max 0.996
_diffrn_measurement_device '3-circle diffractometer'
_diffrn_measurement_device_type 'Bruker D8 Venture'
_diffrn_measurement_method \w-scan
_diffrn_radiation_monochromator 'focusing mirrors'
_diffrn_radiation_probe x-ray
_diffrn_radiation_type MoK\a
_diffrn_radiation_wavelength 0.71073
_diffrn_reflns_av_R_equivalents 0.0409
_diffrn_reflns_av_unetI/netI 0.0376
_diffrn_reflns_Laue_measured_fraction_full 0.999
_diffrn_reflns_Laue_measured_fraction_max 0.996
_diffrn_reflns_limit_h_max 17
_diffrn_reflns_limit_h_min -17
_diffrn_reflns_limit_k_max 17
_diffrn_reflns_limit_k_min -17
_diffrn_reflns_limit_l_max 30
_diffrn_reflns_limit_l_min -30
_diffrn_reflns_number 44352
_diffrn_reflns_point_group_measured_fraction_full 0.999
_diffrn_reflns_point_group_measured_fraction_max 0.996
_diffrn_reflns_theta_full 25.242
_diffrn_reflns_theta_max 26.999
_diffrn_reflns_theta_min 1.666
_diffrn_source 'microfocus sealed X-ray tube'
_diffrn_source_current 1.4
_diffrn_source_power 0.07
_diffrn_source_type 'Incoatec I\mS microsource'
_diffrn_source_voltage 50.0
_diffrn_standards_number 0
_exptl_absorpt_coefficient_mu 0.886
_exptl_absorpt_correction_T_max 0.7457
_exptl_absorpt_correction_T_min 0.6471
_exptl_absorpt_correction_type multi-scan
_exptl_absorpt_process_details
;
SADABS-2016/2 (Bruker,2016/2) was used for absorption correction.
wR2(int) was 0.0668 before and 0.0507 after correction.
The Ratio of minimum to maximum transmission is 0.8678.
The \l/2 correction factor is Not present.
;
_exptl_crystal_colour 'light yellow'
_exptl_crystal_colour_modifier light
_exptl_crystal_colour_primary yellow
_exptl_crystal_density_diffrn 1.322
_exptl_crystal_description plate
_exptl_crystal_F_000 1792
_exptl_crystal_recrystallization_method 'Re-crystallisation from solvent: CHCl3'
_exptl_crystal_size_max 0.22
_exptl_crystal_size_mid 0.2
_exptl_crystal_size_min 0.08
_refine_diff_density_max 1.175
_refine_diff_density_min -1.629
_refine_diff_density_rms 0.125
_refine_ls_extinction_method none
_refine_ls_goodness_of_fit_ref 1.026
_refine_ls_hydrogen_treatment constr
_refine_ls_matrix_type full
_refine_ls_number_parameters 409
_refine_ls_number_reflns 9749
_refine_ls_number_restraints 2
_refine_ls_restrained_S_all 1.027
_refine_ls_R_factor_all 0.0746
_refine_ls_R_factor_gt 0.0552
_refine_ls_shift/su_max 0.001
_refine_ls_shift/su_mean 0.000
_refine_ls_structure_factor_coef Fsqd
_refine_ls_weighting_details 'w=1/[\s^2^(Fo^2^)+(0.0597P)^2^+21.8909P] where P=(Fo^2^+2Fc^2^)/3'
_refine_ls_weighting_scheme calc
_refine_ls_wR_factor_gt 0.1394
_refine_ls_wR_factor_ref 0.1503
_reflns_Friedel_coverage 0.000
_reflns_number_gt 7246
_reflns_number_total 9749
_reflns_threshold_expression 'I > 2\s(I)'
_cod_data_source_file d3dt02651e2.cif
_cod_data_source_block mk3
_cod_depositor_comments
;
The following automatic conversions were performed:

data item '_diffrn_radiation_probe' value 'X-ray' was changed to
'x-ray' in accordance with the
/home/data/users/saulius/crontab/automatic-downloads/rss-feeds/RSC/lib/dictionaries/cif_core.dic
dictionary named 'cif_core.dic' version 2.4.2 last updated on
2011-04-26.

Automatic conversion script
Id: cif_fix_values 8170 2020-07-09 18:12:32Z antanas 
;
_cod_database_code 7714410
_shelx_shelxl_version_number 2018/3
_shelx_space_group_comment
;
The symmetry employed for this shelxl refinement is uniquely defined
by the following loop, which should always be used as a source of
symmetry information in preference to the above space-group names.
They are only intended as comments.
;
_shelx_estimated_absorpt_t_max 0.932
_shelx_estimated_absorpt_t_min 0.829
_computing.bruker_data_scaling 'SADABS V2012/1 (Bruker AXS Inc.)'

_olex2_refinement_description
;
1. Fixed Uiso
 At 1.2 times of:
  All C(H) groups
2. Restrained distances
 Rh2-N6 \\sim Rh2-N5
 with sigma of 0.02
 Rh2-C51 \\sim Rh2-C45
 with sigma of 0.02
3. Uiso/Uaniso restraints and constraints
Uanis(N2) = Uanis(C17) = Uanis(C12) = Uanis(C24) = Uanis(C16) = Uanis(C28) =
Uanis(C15) = Uanis(C13) = Uanis(C25) = Uanis(C14) = Uanis(C27) = Uanis(C26) =
Uanis(N3) = Uanis(C33) = Uanis(C32) = Uanis(C31) = Uanis(C30) = Uanis(C29) =
Uanis(C23) = Uanis(C22) = Uanis(C21) = Uanis(C20) = Uanis(C19) = Uanis(C18)
Uanis(N6) = Uanis(C45) = Uanis(C62) = Uanis(C56) = Uanis(C63) = Uanis(C61) =
Uanis(C46) = Uanis(C47) = Uanis(C65) = Uanis(C55) = Uanis(C59) = Uanis(C54) =
Uanis(C51) = Uanis(C52) = Uanis(C53) = Uanis(C48) = Uanis(C49) = Uanis(C50) =
Uanis(C57) = Uanis(C58) = Uanis(C64) = Uanis(C60) = Uanis(C66) = Uanis(N5)
4. Others
 Fixed Sof: N6(0.5) N2(0.5) C17(0.5) C45(0.5) C12(0.5) C24(0.5) C62(0.5)
 C16(0.5) H16(0.5) C28(0.5) H28(0.5) C56(0.5) C63(0.5) H63(0.5) C15(0.5)
 H15(0.5) C61(0.5) H61(0.5) C46(0.5) H46(0.5) C13(0.5) H13(0.5) C47(0.5)
 H47(0.5) C25(0.5) H25(0.5) C14(0.5) H14(0.5) C65(0.5) H65(0.5) C27(0.5)
 H27(0.5) C55(0.5) H55(0.5) C26(0.5) H26(0.5) C59(0.5) H59(0.5) C54(0.5)
 H54(0.5) N3(0.5) C33(0.5) H33(0.5) C32(0.5) H32(0.5) C31(0.5) H31(0.5)
 C30(0.5) H30(0.5) C29(0.5) C23(0.5) C22(0.5) H22(0.5) C21(0.5) H21(0.5)
 C20(0.5) H20(0.5) C19(0.5) H19(0.5) C18(0.5) C51(0.5) C52(0.5) H52(0.5)
 C53(0.5) H53(0.5) C48(0.5) H48(0.5) C49(0.5) H49(0.5) C50(0.5) C57(0.5)
 C58(0.5) H58(0.5) C64(0.5) H64(0.5) C60(0.5) H60(0.5) C66(0.5) H66(0.5) N5(0.5)
5.a Aromatic/amide H refined with riding coordinates:
 C3(H3), C4(H4), C8(H8), C35(H35), C11(H11), C5(H5), C2(H2), C16(H16),
 C36(H36), C44(H44), C28(H28), C63(H63), C15(H15), C37(H37), C10(H10), C43(H43),
  C61(H61), C46(H46), C41(H41), C42(H42), C9(H9), C38(H38), C13(H13), C47(H47),
 C25(H25), C14(H14), C65(H65), C27(H27), C55(H55), C26(H26), C59(H59), C54(H54),
  C33(H33), C32(H32), C31(H31), C30(H30), C22(H22), C21(H21), C20(H20),
 C19(H19), C52(H52), C53(H53), C48(H48), C49(H49), C58(H58), C64(H64), C60(H60),
  C66(H66)
;
_smtbx_masks_void_probe_radius 1.2
_smtbx_masks_void_truncation_radius 1.2
_olex2_submission_special_instructions 'No special instructions were received'

loop_
_space_group_symop_operation_xyz
'x, y, z'
'-x+1/2, y+1/2, -z+1/2'
'-x, -y, -z'
'x-1/2, -y-1/2, z-1/2'

loop_
_atom_site_label
_atom_site_type_symbol
_atom_site_fract_x
_atom_site_fract_y
_atom_site_fract_z
_atom_site_U_iso_or_equiv
_atom_site_adp_type
_atom_site_occupancy
_atom_site_site_symmetry_order
_atom_site_calc_flag
_atom_site_refinement_flags_posn
_atom_site_refinement_flags_adp
_atom_site_refinement_flags_occupancy
_atom_site_disorder_assembly
_atom_site_disorder_group
Rh1 Rh 0.51826(3) 0.36062(3) 0.32845(2) 0.02386(11) Uani 1 1 d . . . . .
Rh2 Rh 0.48136(3) 0.36834(3) 0.17142(2) 0.02721(11) Uani 1 1 d D . . . .
Cl1 Cl 0.40899(9) 0.27163(8) 0.24905(4) 0.0248(2) Uani 1 1 d . . . . .
Cl2 Cl 0.57679(9) 0.46415(9) 0.25150(4) 0.0276(3) Uani 1 1 d . . . . .
N4 N 0.3639(4) 0.4621(3) 0.16787(18) 0.0357(11) Uani 1 1 d . . . . .
N1 N 0.4043(3) 0.4525(3) 0.34335(18) 0.0304(9) Uani 1 1 d . . . . .
N6 N 0.5909(11) 0.2643(10) 0.1695(6) 0.0350(6) Uani 0.5 1 d D . P A 2
N2 N 0.6308(11) 0.2590(7) 0.3285(5) 0.0288(6) Uani 0.5 1 d . . P B 2
C34 C 0.3971(4) 0.3096(4) 0.1081(2) 0.0331(12) Uani 1 1 d . . . . .
C3 C 0.7283(5) 0.4902(4) 0.4548(2) 0.0419(14) Uani 1 1 d . . . . .
H3 H 0.796388 0.483871 0.469528 0.050 Uiso 1 1 calc R U . . .
C17 C 0.5377(9) 0.1907(10) 0.3955(5) 0.0288(6) Uani 0.5 1 d . . P B 2
C45 C 0.5433(10) 0.4407(9) 0.1144(5) 0.0350(6) Uani 0.5 1 d D . P A 1
C6 C 0.5316(4) 0.5099(4) 0.4105(2) 0.0308(11) Uani 1 1 d . . . . .
C39 C 0.3031(5) 0.3538(4) 0.0967(2) 0.0354(13) Uani 1 1 d . . . . .
C4 C 0.6704(5) 0.5589(4) 0.4755(2) 0.0439(14) Uani 1 1 d . . . . .
H4 H 0.698262 0.599733 0.504645 0.053 Uiso 1 1 calc R U . . .
C12 C 0.4758(11) 0.2693(14) 0.3848(8) 0.0288(6) Uani 0.5 1 d . . P B 2
C1 C 0.5888(4) 0.4383(4) 0.3892(2) 0.0299(11) Uani 1 1 d . . . . .
C8 C 0.3582(5) 0.5838(4) 0.3993(3) 0.0441(15) Uani 1 1 d . . . . .
H8 H 0.374516 0.628477 0.428598 0.053 Uiso 1 1 calc R U . . .
C35 C 0.4219(5) 0.2369(4) 0.0726(2) 0.0435(15) Uani 1 1 d . . . . .
H35 H 0.485826 0.207271 0.078582 0.052 Uiso 1 1 calc R U . . .
C7 C 0.4294(4) 0.5172(3) 0.3846(2) 0.0296(11) Uani 1 1 d . . . . .
C11 C 0.3131(4) 0.4513(4) 0.3170(2) 0.0398(13) Uani 1 1 d . . . . .
H11 H 0.297497 0.404792 0.288657 0.048 Uiso 1 1 calc R U . . .
C5 C 0.5713(5) 0.5696(4) 0.4545(2) 0.0389(13) Uani 1 1 d . . . . .
H5 H 0.530379 0.616678 0.469574 0.047 Uiso 1 1 calc R U . . .
C2 C 0.6894(5) 0.4290(4) 0.4123(2) 0.0388(13) Uani 1 1 d . . . . .
H2 H 0.730746 0.380705 0.398809 0.047 Uiso 1 1 calc R U . . .
C40 C 0.2855(5) 0.4367(4) 0.1309(2) 0.0429(15) Uani 1 1 d . . . . .
C24 C 0.6213(10) 0.1829(8) 0.3631(5) 0.0288(6) Uani 0.5 1 d . . P B 2
C62 C 0.6650(11) 0.2814(9) 0.1353(5) 0.0350(6) Uani 0.5 1 d . . P A 2
C16 C 0.5179(9) 0.1196(8) 0.4373(5) 0.0288(6) Uani 0.5 1 d . . P B 2
H16 H 0.560602 0.065481 0.443961 0.035 Uiso 0.5 1 calc R U P B 2
C36 C 0.3544(6) 0.2066(5) 0.0283(2) 0.0533(18) Uani 1 1 d . . . . .
H36 H 0.372449 0.156267 0.004734 0.064 Uiso 1 1 calc R U . . .
C44 C 0.3578(5) 0.5416(4) 0.1993(2) 0.0429(14) Uani 1 1 d . . . . .
H44 H 0.414347 0.560429 0.223776 0.051 Uiso 1 1 calc R U . . .
C28 C 0.7074(9) 0.2663(7) 0.2989(5) 0.0288(6) Uani 0.5 1 d . . P B 2
H28 H 0.710745 0.319920 0.274781 0.035 Uiso 0.5 1 calc R U P B 2
C56 C 0.6507(10) 0.3683(9) 0.1030(5) 0.0350(6) Uani 0.5 1 d . . P A 2
C63 C 0.7463(9) 0.2134(10) 0.1296(5) 0.0350(6) Uani 0.5 1 d . . P A 2
H63 H 0.797666 0.226293 0.106363 0.042 Uiso 0.5 1 calc R U P A 2
C15 C 0.4392(9) 0.1313(8) 0.4663(5) 0.0288(6) Uani 0.5 1 d . . P B 2
H15 H 0.428974 0.087916 0.495539 0.035 Uiso 0.5 1 calc R U P B 2
C37 C 0.2618(6) 0.2492(5) 0.0186(3) 0.055(2) Uani 1 1 d . . . . .
H37 H 0.216265 0.228307 -0.011674 0.066 Uiso 1 1 calc R U . . .
C10 C 0.2390(5) 0.5154(5) 0.3292(3) 0.0535(17) Uani 1 1 d . . . . .
H10 H 0.173630 0.513099 0.310014 0.064 Uiso 1 1 calc R U . . .
C43 C 0.2706(6) 0.5971(5) 0.1967(3) 0.0565(19) Uani 1 1 d . . . . .
H43 H 0.267224 0.652245 0.219686 0.068 Uiso 1 1 calc R U . . .
C61 C 0.6034(11) 0.1909(11) 0.1855(5) 0.0350(6) Uani 0.5 1 d . . P A 1
H61 H 0.552890 0.169174 0.207344 0.042 Uiso 0.5 1 calc R U P A 1
C46 C 0.5091(9) 0.5276(9) 0.0891(5) 0.0350(6) Uani 0.5 1 d . . P A 1
H46 H 0.450625 0.558986 0.098931 0.042 Uiso 0.5 1 calc R U P A 1
C41 C 0.1969(5) 0.4901(5) 0.1273(3) 0.0553(18) Uani 1 1 d . . . . .
H41 H 0.141309 0.471361 0.102140 0.066 Uiso 1 1 calc R U . . .
C42 C 0.1904(6) 0.5704(5) 0.1606(3) 0.062(2) Uani 1 1 d . . . . .
H42 H 0.130270 0.606887 0.158239 0.074 Uiso 1 1 calc R U . . .
C9 C 0.2645(5) 0.5831(5) 0.3707(3) 0.0571(18) Uani 1 1 d . . . . .
H9 H 0.216442 0.629414 0.379331 0.069 Uiso 1 1 calc R U . . .
C38 C 0.2351(6) 0.3214(4) 0.0523(2) 0.0501(17) Uani 1 1 d . . . . .
H38 H 0.170598 0.349854 0.045903 0.060 Uiso 1 1 calc R U . . .
C13 C 0.3893(9) 0.2755(9) 0.4140(5) 0.0288(6) Uani 0.5 1 d . . P B 2
H13 H 0.342983 0.326586 0.406202 0.035 Uiso 0.5 1 calc R U P B 2
C47 C 0.5666(9) 0.5658(9) 0.0480(5) 0.0350(6) Uani 0.5 1 d . . P A 1
H47 H 0.547833 0.626393 0.031988 0.042 Uiso 0.5 1 calc R U P A 1
C25 C 0.6916(9) 0.1081(8) 0.3643(4) 0.0288(6) Uani 0.5 1 d . . P B 2
H25 H 0.684217 0.052681 0.386469 0.035 Uiso 0.5 1 calc R U P B 2
C14 C 0.3722(9) 0.2062(8) 0.4541(4) 0.0288(6) Uani 0.5 1 d . . P B 2
H14 H 0.313940 0.210668 0.473219 0.035 Uiso 0.5 1 calc R U P B 2
C65 C 0.6688(9) 0.1082(9) 0.1915(5) 0.0350(6) Uani 0.5 1 d . . P A 2
H65 H 0.666066 0.046943 0.208710 0.042 Uiso 0.5 1 calc R U P A 2
C27 C 0.7845(9) 0.1975(8) 0.3018(4) 0.0288(6) Uani 0.5 1 d . . P B 2
H27 H 0.842679 0.206683 0.283200 0.035 Uiso 0.5 1 calc R U P B 2
C55 C 0.7097(9) 0.4002(9) 0.0622(4) 0.0350(6) Uani 0.5 1 d . . P A 2
H55 H 0.768373 0.365583 0.055812 0.042 Uiso 0.5 1 calc R U P A 2
C26 C 0.7718(9) 0.1157(8) 0.3330(4) 0.0288(6) Uani 0.5 1 d . . P B 2
H26 H 0.818534 0.064459 0.332872 0.035 Uiso 0.5 1 calc R U P B 2
C59 C 0.7496(9) 0.1578(10) 0.1408(5) 0.0350(6) Uani 0.5 1 d . . P A 1
H59 H 0.802221 0.116557 0.132093 0.042 Uiso 0.5 1 calc R U P A 1
C54 C 0.6831(9) 0.4830(9) 0.0306(5) 0.0350(6) Uani 0.5 1 d . . P A 2
H54 H 0.722922 0.501861 0.002205 0.042 Uiso 0.5 1 calc R U P A 2
N3 N 0.6408(11) 0.2784(7) 0.3237(5) 0.0288(6) Uani 0.5 1 d . . P B 1
C33 C 0.7206(9) 0.2987(8) 0.2945(5) 0.0288(6) Uani 0.5 1 d . . P B 1
H33 H 0.720183 0.357410 0.274372 0.035 Uiso 0.5 1 calc R U P B 1
C32 C 0.8014(9) 0.2376(8) 0.2928(4) 0.0288(6) Uani 0.5 1 d . . P B 1
H32 H 0.855996 0.253496 0.272443 0.035 Uiso 0.5 1 calc R U P B 1
C31 C 0.7994(9) 0.1503(8) 0.3228(4) 0.0288(6) Uani 0.5 1 d . . P B 1
H31 H 0.852090 0.105060 0.321445 0.035 Uiso 0.5 1 calc R U P B 1
C30 C 0.7236(9) 0.1310(8) 0.3532(5) 0.0288(6) Uani 0.5 1 d . . P B 1
H30 H 0.723420 0.072905 0.373867 0.035 Uiso 0.5 1 calc R U P B 1
C29 C 0.6449(9) 0.1966(8) 0.3545(5) 0.0288(6) Uani 0.5 1 d . . P B 1
C23 C 0.5623(9) 0.1882(10) 0.3897(6) 0.0288(6) Uani 0.5 1 d . . P B 1
C22 C 0.5522(9) 0.1164(8) 0.4274(4) 0.0288(6) Uani 0.5 1 d . . P B 1
H22 H 0.597693 0.063906 0.429569 0.035 Uiso 0.5 1 calc R U P B 1
C21 C 0.4776(9) 0.1186(8) 0.4621(5) 0.0288(6) Uani 0.5 1 d . . P B 1
H21 H 0.470239 0.066820 0.487055 0.035 Uiso 0.5 1 calc R U P B 1
C20 C 0.4125(9) 0.1972(8) 0.4607(4) 0.0288(6) Uani 0.5 1 d . . P B 1
H20 H 0.362144 0.200284 0.485567 0.035 Uiso 0.5 1 calc R U P B 1
C19 C 0.4221(9) 0.2711(9) 0.4226(5) 0.0288(6) Uani 0.5 1 d . . P B 1
H19 H 0.377993 0.324571 0.421540 0.035 Uiso 0.5 1 calc R U P B 1
C18 C 0.4948(11) 0.2673(14) 0.3865(8) 0.0288(6) Uani 0.5 1 d . . P B 1
C51 C 0.5647(10) 0.4230(9) 0.1129(5) 0.0350(6) Uani 0.5 1 d D . P A 2
C52 C 0.5419(9) 0.5057(9) 0.0816(5) 0.0350(6) Uani 0.5 1 d . . P A 2
H52 H 0.484611 0.542114 0.088469 0.042 Uiso 0.5 1 calc R U P A 2
C53 C 0.6008(11) 0.5373(9) 0.0399(5) 0.0350(6) Uani 0.5 1 d . . P A 2
H53 H 0.584140 0.594001 0.019029 0.042 Uiso 0.5 1 calc R U P A 2
C48 C 0.6436(11) 0.5219(9) 0.0313(5) 0.0350(6) Uani 0.5 1 d . . P A 1
H48 H 0.676371 0.548585 0.001848 0.042 Uiso 0.5 1 calc R U P A 1
C49 C 0.6775(9) 0.4385(9) 0.0553(5) 0.0350(6) Uani 0.5 1 d . . P A 1
H49 H 0.735439 0.408607 0.043607 0.042 Uiso 0.5 1 calc R U P A 1
C50 C 0.6270(10) 0.3951(9) 0.0981(5) 0.0350(6) Uani 0.5 1 d . . P A 1
C57 C 0.6552(11) 0.3046(10) 0.1246(5) 0.0350(6) Uani 0.5 1 d . . P A 1
C58 C 0.7353(9) 0.2465(9) 0.1150(5) 0.0350(6) Uani 0.5 1 d . . P A 1
H58 H 0.781392 0.267851 0.090363 0.042 Uiso 0.5 1 calc R U P A 1
C64 C 0.7443(10) 0.1315(9) 0.1592(5) 0.0350(6) Uani 0.5 1 d . . P A 2
H64 H 0.797813 0.087204 0.157679 0.042 Uiso 0.5 1 calc R U P A 2
C60 C 0.6868(9) 0.1310(9) 0.1788(5) 0.0350(6) Uani 0.5 1 d . . P A 1
H60 H 0.698383 0.073915 0.200135 0.042 Uiso 0.5 1 calc R U P A 1
C66 C 0.5968(11) 0.1783(11) 0.1978(5) 0.0350(6) Uani 0.5 1 d . . P A 2
H66 H 0.548789 0.166059 0.223200 0.042 Uiso 0.5 1 calc R U P A 2
N5 N 0.5951(11) 0.2740(10) 0.1626(6) 0.0350(6) Uani 0.5 1 d D . P A 1

loop_
_atom_site_aniso_label
_atom_site_aniso_U_11
_atom_site_aniso_U_22
_atom_site_aniso_U_33
_atom_site_aniso_U_23
_atom_site_aniso_U_13
_atom_site_aniso_U_12
Rh1 0.0306(2) 0.02438(19) 0.01722(19) 0.00352(14) 0.00559(15) 0.00861(15)
Rh2 0.0370(2) 0.0268(2) 0.01745(19) 0.00279(15) 0.00100(16) -0.00950(16)
Cl1 0.0281(6) 0.0311(6) 0.0159(5) 0.0054(4) 0.0064(4) 0.0066(5)
Cl2 0.0277(6) 0.0404(7) 0.0145(5) 0.0037(5) 0.0009(4) -0.0052(5)
N4 0.057(3) 0.0176(19) 0.029(2) 0.0050(17) -0.012(2) -0.0069(19)
N1 0.031(2) 0.024(2) 0.038(2) 0.0052(18) 0.0145(19) 0.0038(17)
N6 0.0408(13) 0.0427(16) 0.0229(12) -0.0023(10) 0.0105(10) -0.0093(11)
N2 0.0390(19) 0.0252(10) 0.0223(10) 0.0046(8) 0.0033(10) 0.0066(13)
C34 0.051(3) 0.029(3) 0.018(2) 0.005(2) -0.001(2) -0.022(2)
C3 0.053(4) 0.035(3) 0.034(3) 0.001(2) -0.013(3) 0.006(3)
C17 0.0390(19) 0.0252(10) 0.0223(10) 0.0046(8) 0.0033(10) 0.0066(13)
C45 0.0408(13) 0.0427(16) 0.0229(12) -0.0023(10) 0.0105(10) -0.0093(11)
C6 0.044(3) 0.024(2) 0.027(3) 0.004(2) 0.015(2) 0.001(2)
C39 0.050(3) 0.026(3) 0.028(3) 0.005(2) -0.009(2) -0.014(2)
C4 0.068(4) 0.036(3) 0.026(3) -0.002(2) 0.001(3) 0.000(3)
C12 0.0390(19) 0.0252(10) 0.0223(10) 0.0046(8) 0.0033(10) 0.0066(13)
C1 0.041(3) 0.028(2) 0.022(2) 0.008(2) 0.005(2) 0.006(2)
C8 0.047(4) 0.032(3) 0.057(4) -0.001(3) 0.024(3) 0.008(3)
C35 0.061(4) 0.041(3) 0.028(3) -0.005(2) 0.003(3) -0.019(3)
C7 0.045(3) 0.018(2) 0.028(3) 0.0011(19) 0.016(2) 0.005(2)
C11 0.033(3) 0.046(3) 0.041(3) 0.004(3) 0.008(2) 0.010(3)
C5 0.058(4) 0.024(3) 0.037(3) -0.001(2) 0.020(3) 0.002(2)
C2 0.050(4) 0.034(3) 0.031(3) 0.001(2) -0.003(2) 0.017(3)
C40 0.057(4) 0.026(3) 0.039(3) 0.013(2) -0.023(3) -0.006(3)
C24 0.0390(19) 0.0252(10) 0.0223(10) 0.0046(8) 0.0033(10) 0.0066(13)
C62 0.0408(13) 0.0427(16) 0.0229(12) -0.0023(10) 0.0105(10) -0.0093(11)
C16 0.0390(19) 0.0252(10) 0.0223(10) 0.0046(8) 0.0033(10) 0.0066(13)
C36 0.082(5) 0.054(4) 0.023(3) -0.009(3) 0.001(3) -0.030(4)
C44 0.056(4) 0.027(3) 0.041(3) -0.001(2) -0.016(3) 0.001(3)
C28 0.0390(19) 0.0252(10) 0.0223(10) 0.0046(8) 0.0033(10) 0.0066(13)
C56 0.0408(13) 0.0427(16) 0.0229(12) -0.0023(10) 0.0105(10) -0.0093(11)
C63 0.0408(13) 0.0427(16) 0.0229(12) -0.0023(10) 0.0105(10) -0.0093(11)
C15 0.0390(19) 0.0252(10) 0.0223(10) 0.0046(8) 0.0033(10) 0.0066(13)
C37 0.089(6) 0.046(4) 0.026(3) 0.004(3) -0.013(3) -0.032(4)
C10 0.036(3) 0.065(4) 0.061(4) 0.002(4) 0.015(3) 0.019(3)
C43 0.072(5) 0.036(3) 0.055(4) -0.002(3) -0.027(4) 0.014(3)
C61 0.0408(13) 0.0427(16) 0.0229(12) -0.0023(10) 0.0105(10) -0.0093(11)
C46 0.0408(13) 0.0427(16) 0.0229(12) -0.0023(10) 0.0105(10) -0.0093(11)
C41 0.051(4) 0.042(3) 0.065(4) 0.010(3) -0.032(3) -0.006(3)
C42 0.062(5) 0.042(4) 0.073(5) 0.001(3) -0.030(4) 0.013(3)
C9 0.051(4) 0.050(4) 0.074(5) -0.003(4) 0.024(4) 0.018(3)
C38 0.070(5) 0.038(3) 0.036(3) 0.010(3) -0.020(3) -0.020(3)
C13 0.0390(19) 0.0252(10) 0.0223(10) 0.0046(8) 0.0033(10) 0.0066(13)
C47 0.0408(13) 0.0427(16) 0.0229(12) -0.0023(10) 0.0105(10) -0.0093(11)
C25 0.0390(19) 0.0252(10) 0.0223(10) 0.0046(8) 0.0033(10) 0.0066(13)
C14 0.0390(19) 0.0252(10) 0.0223(10) 0.0046(8) 0.0033(10) 0.0066(13)
C65 0.0408(13) 0.0427(16) 0.0229(12) -0.0023(10) 0.0105(10) -0.0093(11)
C27 0.0390(19) 0.0252(10) 0.0223(10) 0.0046(8) 0.0033(10) 0.0066(13)
C55 0.0408(13) 0.0427(16) 0.0229(12) -0.0023(10) 0.0105(10) -0.0093(11)
C26 0.0390(19) 0.0252(10) 0.0223(10) 0.0046(8) 0.0033(10) 0.0066(13)
C59 0.0408(13) 0.0427(16) 0.0229(12) -0.0023(10) 0.0105(10) -0.0093(11)
C54 0.0408(13) 0.0427(16) 0.0229(12) -0.0023(10) 0.0105(10) -0.0093(11)
N3 0.0390(19) 0.0252(10) 0.0223(10) 0.0046(8) 0.0033(10) 0.0066(13)
C33 0.0390(19) 0.0252(10) 0.0223(10) 0.0046(8) 0.0033(10) 0.0066(13)
C32 0.0390(19) 0.0252(10) 0.0223(10) 0.0046(8) 0.0033(10) 0.0066(13)
C31 0.0390(19) 0.0252(10) 0.0223(10) 0.0046(8) 0.0033(10) 0.0066(13)
C30 0.0390(19) 0.0252(10) 0.0223(10) 0.0046(8) 0.0033(10) 0.0066(13)
C29 0.0390(19) 0.0252(10) 0.0223(10) 0.0046(8) 0.0033(10) 0.0066(13)
C23 0.0390(19) 0.0252(10) 0.0223(10) 0.0046(8) 0.0033(10) 0.0066(13)
C22 0.0390(19) 0.0252(10) 0.0223(10) 0.0046(8) 0.0033(10) 0.0066(13)
C21 0.0390(19) 0.0252(10) 0.0223(10) 0.0046(8) 0.0033(10) 0.0066(13)
C20 0.0390(19) 0.0252(10) 0.0223(10) 0.0046(8) 0.0033(10) 0.0066(13)
C19 0.0390(19) 0.0252(10) 0.0223(10) 0.0046(8) 0.0033(10) 0.0066(13)
C18 0.0390(19) 0.0252(10) 0.0223(10) 0.0046(8) 0.0033(10) 0.0066(13)
C51 0.0408(13) 0.0427(16) 0.0229(12) -0.0023(10) 0.0105(10) -0.0093(11)
C52 0.0408(13) 0.0427(16) 0.0229(12) -0.0023(10) 0.0105(10) -0.0093(11)
C53 0.0408(13) 0.0427(16) 0.0229(12) -0.0023(10) 0.0105(10) -0.0093(11)
C48 0.0408(13) 0.0427(16) 0.0229(12) -0.0023(10) 0.0105(10) -0.0093(11)
C49 0.0408(13) 0.0427(16) 0.0229(12) -0.0023(10) 0.0105(10) -0.0093(11)
C50 0.0408(13) 0.0427(16) 0.0229(12) -0.0023(10) 0.0105(10) -0.0093(11)
C57 0.0408(13) 0.0427(16) 0.0229(12) -0.0023(10) 0.0105(10) -0.0093(11)
C58 0.0408(13) 0.0427(16) 0.0229(12) -0.0023(10) 0.0105(10) -0.0093(11)
C64 0.0408(13) 0.0427(16) 0.0229(12) -0.0023(10) 0.0105(10) -0.0093(11)
C60 0.0408(13) 0.0427(16) 0.0229(12) -0.0023(10) 0.0105(10) -0.0093(11)
C66 0.0408(13) 0.0427(16) 0.0229(12) -0.0023(10) 0.0105(10) -0.0093(11)
N5 0.0408(13) 0.0427(16) 0.0229(12) -0.0023(10) 0.0105(10) -0.0093(11)

loop_
_atom_type_symbol
_atom_type_description
_atom_type_scat_dispersion_real
_atom_type_scat_dispersion_imag
_atom_type_scat_source
C C 0.0033 0.0016 'International Tables Vol C Tables 4.2.6.8 and 6.1.1.4'
H H 0.0000 0.0000 'International Tables Vol C Tables 4.2.6.8 and 6.1.1.4'
Cl Cl 0.1484 0.1585 'International Tables Vol C Tables 4.2.6.8 and 6.1.1.4'
N N 0.0061 0.0033 'International Tables Vol C Tables 4.2.6.8 and 6.1.1.4'
Rh Rh -1.1178 0.9187 'International Tables Vol C Tables 4.2.6.8 and 6.1.1.4'

loop_
_geom_angle_atom_site_label_1
_geom_angle_atom_site_label_2
_geom_angle_atom_site_label_3
_geom_angle
_geom_angle_site_symmetry_1
_geom_angle_site_symmetry_3
_geom_angle_publ_flag
Cl2 Rh1 Cl1 85.61(4) . . ?
N1 Rh1 Cl1 92.95(13) . . ?
N1 Rh1 Cl2 93.92(12) . . ?
N1 Rh1 N2 169.2(3) . . ?
N2 Rh1 Cl1 91.8(4) . . ?
N2 Rh1 Cl2 96.1(3) . . ?
C12 Rh1 Cl1 91.2(5) . . ?
C12 Rh1 Cl2 174.8(5) . . ?
C12 Rh1 N1 90.3(4) . . ?
C12 Rh1 N2 79.9(5) . . ?
C1 Rh1 Cl1 173.65(15) . . ?
C1 Rh1 Cl2 94.15(14) . . ?
C1 Rh1 N1 80.7(2) . . ?
C1 Rh1 N2 94.5(4) . . ?
C1 Rh1 C12 89.4(6) . . ?
C1 Rh1 N3 91.2(4) . . ?
N3 Rh1 Cl1 95.1(4) . . ?
N3 Rh1 Cl2 87.9(3) . . ?
N3 Rh1 N1 171.8(4) . . ?
C18 Rh1 Cl1 95.3(6) . . ?
C18 Rh1 Cl2 169.7(4) . . ?
C18 Rh1 N1 96.2(4) . . ?
C18 Rh1 C1 86.1(6) . . ?
C18 Rh1 N3 81.8(5) . . ?
Cl2 Rh2 Cl1 85.35(4) . . ?
N4 Rh2 Cl1 90.92(13) . . ?
N4 Rh2 Cl2 91.34(12) . . ?
N4 Rh2 N6 174.0(5) . . ?
N4 Rh2 N5 171.6(5) . . ?
N6 Rh2 Cl1 88.5(3) . . ?
N6 Rh2 Cl2 94.5(5) . . ?
C34 Rh2 Cl1 96.82(14) . . ?
C34 Rh2 Cl2 172.63(17) . . ?
C34 Rh2 N4 81.6(2) . . ?
C34 Rh2 N6 92.6(5) . . ?
C34 Rh2 C51 85.9(5) . . ?
C34 Rh2 N5 91.6(6) . . ?
C45 Rh2 Cl1 177.0(4) . . ?
C45 Rh2 Cl2 92.8(5) . . ?
C45 Rh2 N4 91.4(4) . . ?
C45 Rh2 C34 85.3(5) . . ?
C45 Rh2 N5 83.1(5) . . ?
C51 Rh2 Cl1 166.9(4) . . ?
C51 Rh2 Cl2 93.6(4) . . ?
C51 Rh2 N4 102.1(4) . . ?
C51 Rh2 N6 78.6(5) . . ?
N5 Rh2 Cl1 94.8(3) . . ?
N5 Rh2 Cl2 95.2(5) . . ?
Rh2 Cl1 Rh1 93.56(4) . . ?
Rh1 Cl2 Rh2 95.11(4) . . ?
C40 N4 Rh2 113.9(4) . . ?
C44 N4 Rh2 126.3(4) . . ?
C44 N4 C40 119.8(5) . . ?
C7 N1 Rh1 114.0(3) . . ?
C11 N1 Rh1 125.4(4) . . ?
C11 N1 C7 120.6(5) . . ?
C62 N6 Rh2 116.9(9) . . ?
C66 N6 Rh2 127.0(9) . . ?
C66 N6 C62 116.1(11) . . ?
C24 N2 Rh1 114.6(9) . . ?
C28 N2 Rh1 123.9(7) . . ?
C28 N2 C24 121.4(11) . . ?
C39 C34 Rh2 113.6(4) . . ?
C35 C34 Rh2 128.5(5) . . ?
C35 C34 C39 117.7(5) . . ?
C4 C3 H3 119.5 . . ?
C4 C3 C2 121.1(6) . . ?
C2 C3 H3 119.5 . . ?
C12 C17 C24 116.5(12) . . ?
C12 C17 C16 121.1(11) . . ?
C24 C17 C16 122.4(11) . . ?
C46 C45 Rh2 127.0(8) . . ?
C50 C45 Rh2 112.4(9) . . ?
C50 C45 C46 120.5(10) . . ?
C1 C6 C7 115.2(5) . . ?
C1 C6 C5 121.4(5) . . ?
C5 C6 C7 123.4(5) . . ?
C34 C39 C40 115.6(5) . . ?
C34 C39 C38 120.6(6) . . ?
C38 C39 C40 123.8(6) . . ?
C3 C4 H4 119.8 . . ?
C3 C4 C5 120.4(6) . . ?
C5 C4 H4 119.8 . . ?
C17 C12 Rh1 115.1(10) . . ?
C17 C12 C13 117.5(14) . . ?
C13 C12 Rh1 127.4(11) . . ?
C6 C1 Rh1 115.1(4) . . ?
C6 C1 C2 117.5(5) . . ?
C2 C1 Rh1 127.3(4) . . ?
C7 C8 H8 120.6 . . ?
C9 C8 H8 120.6 . . ?
C9 C8 C7 118.8(6) . . ?
C34 C35 H35 119.5 . . ?
C34 C35 C36 121.1(7) . . ?
C36 C35 H35 119.5 . . ?
N1 C7 C6 114.9(4) . . ?
N1 C7 C8 119.9(5) . . ?
C8 C7 C6 125.2(5) . . ?
N1 C11 H11 118.7 . . ?
N1 C11 C10 122.6(6) . . ?
C10 C11 H11 118.7 . . ?
C6 C5 H5 120.4 . . ?
C4 C5 C6 119.2(5) . . ?
C4 C5 H5 120.4 . . ?
C3 C2 C1 120.4(5) . . ?
C3 C2 H2 119.8 . . ?
C1 C2 H2 119.8 . . ?
N4 C40 C39 114.9(5) . . ?
N4 C40 C41 120.0(6) . . ?
C41 C40 C39 125.1(5) . . ?
N2 C24 C17 113.8(11) . . ?
N2 C24 C25 118.9(10) . . ?
C25 C24 C17 127.3(10) . . ?
N6 C62 C56 113.9(12) . . ?
N6 C62 C63 122.6(10) . . ?
C56 C62 C63 123.3(11) . . ?
C17 C16 H16 120.3 . . ?
C15 C16 C17 119.5(10) . . ?
C15 C16 H16 120.3 . . ?
C35 C36 H36 119.8 . . ?
C37 C36 C35 120.3(6) . . ?
C37 C36 H36 119.8 . . ?
N4 C44 H44 119.1 . . ?
N4 C44 C43 121.8(6) . . ?
C43 C44 H44 119.1 . . ?
N2 C28 H28 118.9 . . ?
N2 C28 C27 122.2(10) . . ?
C27 C28 H28 118.9 . . ?
C55 C56 C62 126.5(12) . . ?
C55 C56 C51 118.5(11) . . ?
C51 C56 C62 114.9(11) . . ?
C62 C63 H63 121.9 . . ?
C64 C63 C62 116.1(10) . . ?
C64 C63 H63 121.9 . . ?
C16 C15 H15 119.6 . . ?
C16 C15 C14 120.7(10) . . ?
C14 C15 H15 119.6 . . ?
C36 C37 H37 119.8 . . ?
C38 C37 C36 120.3(6) . . ?
C38 C37 H37 119.8 . . ?
C11 C10 H10 121.4 . . ?
C11 C10 C9 117.3(6) . . ?
C9 C10 H10 121.4 . . ?
C44 C43 H43 120.7 . . ?
C42 C43 C44 118.6(6) . . ?
C42 C43 H43 120.7 . . ?
C60 C61 H61 119.5 . . ?
N5 C61 H61 119.5 . . ?
N5 C61 C60 121.0(11) . . ?
C45 C46 H46 121.7 . . ?
C45 C46 C47 116.6(11) . . ?
C47 C46 H46 121.7 . . ?
C40 C41 H41 120.0 . . ?
C42 C41 C40 119.9(6) . . ?
C42 C41 H41 120.0 . . ?
C43 C42 C41 119.8(7) . . ?
C43 C42 H42 120.1 . . ?
C41 C42 H42 120.1 . . ?
C8 C9 C10 120.8(6) . . ?
C8 C9 H9 119.6 . . ?
C10 C9 H9 119.6 . . ?
C39 C38 H38 120.0 . . ?
C37 C38 C39 120.0(7) . . ?
C37 C38 H38 120.0 . . ?
C12 C13 H13 119.9 . . ?
C14 C13 C12 120.1(11) . . ?
C14 C13 H13 119.9 . . ?
C46 C47 H47 118.4 . . ?
C48 C47 C46 123.2(12) . . ?
C48 C47 H47 118.4 . . ?
C24 C25 H25 120.2 . . ?
C26 C25 C24 119.5(10) . . ?
C26 C25 H25 120.2 . . ?
C15 C14 C13 120.9(10) . . ?
C15 C14 H14 119.6 . . ?
C13 C14 H14 119.6 . . ?
C64 C65 H65 121.4 . . ?
C64 C65 C66 117.1(11) . . ?
C66 C65 H65 121.4 . . ?
C28 C27 H27 121.5 . . ?
C26 C27 C28 117.1(10) . . ?
C26 C27 H27 121.5 . . ?
C56 C55 H55 119.6 . . ?
C56 C55 C54 120.8(12) . . ?
C54 C55 H55 119.6 . . ?
C25 C26 C27 120.5(10) . . ?
C25 C26 H26 119.8 . . ?
C27 C26 H26 119.8 . . ?
C58 C59 H59 120.7 . . ?
C60 C59 H59 120.7 . . ?
C60 C59 C58 118.7(12) . . ?
C55 C54 H54 119.2 . . ?
C53 C54 C55 121.6(11) . . ?
C53 C54 H54 119.2 . . ?
C33 N3 Rh1 126.7(7) . . ?
C29 N3 Rh1 115.5(9) . . ?
C29 N3 C33 117.7(11) . . ?
N3 C33 H33 118.5 . . ?
N3 C33 C32 123.1(10) . . ?
C32 C33 H33 118.5 . . ?
C33 C32 H32 121.5 . . ?
C33 C32 C31 117.1(10) . . ?
C31 C32 H32 121.5 . . ?
C32 C31 H31 119.8 . . ?
C30 C31 C32 120.5(10) . . ?
C30 C31 H31 119.8 . . ?
C31 C30 H30 120.0 . . ?
C31 C30 C29 120.0(10) . . ?
C29 C30 H30 120.0 . . ?
N3 C29 C30 121.5(10) . . ?
N3 C29 C23 113.2(11) . . ?
C30 C29 C23 125.3(10) . . ?
C22 C23 C29 125.2(11) . . ?
C22 C23 C18 119.6(11) . . ?
C18 C23 C29 114.9(12) . . ?
C23 C22 H22 119.3 . . ?
C23 C22 C21 121.4(10) . . ?
C21 C22 H22 119.3 . . ?
C22 C21 H21 120.1 . . ?
C22 C21 C20 119.8(10) . . ?
C20 C21 H21 120.1 . . ?
C21 C20 H20 120.3 . . ?
C19 C20 C21 119.4(10) . . ?
C19 C20 H20 120.3 . . ?
C20 C19 H19 119.6 . . ?
C18 C19 C20 120.8(11) . . ?
C18 C19 H19 119.6 . . ?
C23 C18 Rh1 113.8(11) . . ?
C19 C18 Rh1 127.3(11) . . ?
C19 C18 C23 118.9(14) . . ?
C56 C51 Rh2 115.5(8) . . ?
C52 C51 Rh2 125.3(9) . . ?
C52 C51 C56 119.1(10) . . ?
C51 C52 H52 118.8 . . ?
C51 C52 C53 122.4(12) . . ?
C53 C52 H52 118.8 . . ?
C54 C53 C52 117.6(11) . . ?
C54 C53 H53 121.2 . . ?
C52 C53 H53 121.2 . . ?
C47 C48 H48 119.6 . . ?
C47 C48 C49 120.8(12) . . ?
C49 C48 H48 119.6 . . ?
C48 C49 H49 119.7 . . ?
C48 C49 C50 120.5(12) . . ?
C50 C49 H49 119.7 . . ?
C45 C50 C49 118.2(11) . . ?
C45 C50 C57 117.2(11) . . ?
C49 C50 C57 124.5(12) . . ?
C58 C57 C50 127.4(12) . . ?
N5 C57 C50 115.3(12) . . ?
N5 C57 C58 117.2(11) . . ?
C59 C58 H58 119.4 . . ?
C57 C58 C59 121.3(10) . . ?
C57 C58 H58 119.4 . . ?
C63 C64 C65 123.7(12) . . ?
C63 C64 H64 118.1 . . ?
C65 C64 H64 118.1 . . ?
C61 C60 H60 121.1 . . ?
C59 C60 C61 117.9(12) . . ?
C59 C60 H60 121.1 . . ?
N6 C66 C65 124.0(10) . . ?
N6 C66 H66 118.0 . . ?
C65 C66 H66 118.0 . . ?
C61 N5 Rh2 124.5(9) . . ?
C61 N5 C57 123.1(11) . . ?
C57 N5 Rh2 111.9(9) . . ?

loop_
_geom_bond_atom_site_label_1
_geom_bond_atom_site_label_2
_geom_bond_distance
_geom_bond_site_symmetry_2
_geom_bond_publ_flag
Rh1 Cl1 2.6043(13) . ?
Rh1 Cl2 2.5397(12) . ?
Rh1 N1 2.053(4) . ?
Rh1 N2 2.068(14) . ?
Rh1 C12 1.99(2) . ?
Rh1 C1 1.983(5) . ?
Rh1 N3 2.017(14) . ?
Rh1 C18 1.96(2) . ?
Rh2 Cl1 2.5784(11) . ?
Rh2 Cl2 2.5784(12) . ?
Rh2 N4 2.041(5) . ?
Rh2 N6 2.067(11) . ?
Rh2 C34 1.983(5) . ?
Rh2 C45 1.960(10) . ?
Rh2 C51 2.039(10) . ?
Rh2 N5 2.041(11) . ?
N4 C40 1.355(7) . ?
N4 C44 1.348(7) . ?
N1 C7 1.361(7) . ?
N1 C11 1.320(7) . ?
N6 C62 1.378(17) . ?
N6 C66 1.375(17) . ?
N2 C24 1.362(14) . ?
N2 C28 1.316(16) . ?
C34 C39 1.405(8) . ?
C34 C35 1.389(8) . ?
C3 H3 0.9500 . ?
C3 C4 1.359(8) . ?
C3 C2 1.393(8) . ?
C17 C12 1.381(19) . ?
C17 C24 1.437(15) . ?
C17 C16 1.457(17) . ?
C45 C46 1.410(17) . ?
C45 C50 1.382(17) . ?
C6 C1 1.389(7) . ?
C6 C7 1.450(8) . ?
C6 C5 1.410(8) . ?
C39 C40 1.451(8) . ?
C39 C38 1.408(8) . ?
C4 H4 0.9500 . ?
C4 C5 1.383(9) . ?
C12 C13 1.422(19) . ?
C1 C2 1.413(8) . ?
C8 H8 0.9500 . ?
C8 C7 1.403(7) . ?
C8 C9 1.371(10) . ?
C35 H35 0.9500 . ?
C35 C36 1.393(8) . ?
C11 H11 0.9500 . ?
C11 C10 1.390(8) . ?
C5 H5 0.9500 . ?
C2 H2 0.9500 . ?
C40 C41 1.398(9) . ?
C24 C25 1.403(16) . ?
C62 C56 1.442(17) . ?
C62 C63 1.461(19) . ?
C16 H16 0.9500 . ?
C16 C15 1.337(15) . ?
C36 H36 0.9500 . ?
C36 C37 1.375(10) . ?
C44 H44 0.9500 . ?
C44 C43 1.399(9) . ?
C28 H28 0.9500 . ?
C28 C27 1.406(15) . ?
C56 C55 1.398(16) . ?
C56 C51 1.423(17) . ?
C63 H63 0.9500 . ?
C63 C64 1.346(17) . ?
C15 H15 0.9500 . ?
C15 C14 1.388(15) . ?
C37 H37 0.9500 . ?
C37 C38 1.364(10) . ?
C10 H10 0.9500 . ?
C10 C9 1.393(10) . ?
C43 H43 0.9500 . ?
C43 C42 1.367(9) . ?
C61 H61 0.9500 . ?
C61 C60 1.42(2) . ?
C61 N5 1.281(18) . ?
C46 H46 0.9500 . ?
C46 C47 1.422(15) . ?
C41 H41 0.9500 . ?
C41 C42 1.383(10) . ?
C42 H42 0.9500 . ?
C9 H9 0.9500 . ?
C38 H38 0.9500 . ?
C13 H13 0.9500 . ?
C13 C14 1.403(15) . ?
C47 H47 0.9500 . ?
C47 C48 1.300(17) . ?
C25 H25 0.9500 . ?
C25 C26 1.382(15) . ?
C14 H14 0.9500 . ?
C65 H65 0.9500 . ?
C65 C64 1.381(15) . ?
C65 C66 1.39(2) . ?
C27 H27 0.9500 . ?
C27 C26 1.384(15) . ?
C55 H55 0.9500 . ?
C55 C54 1.407(18) . ?
C26 H26 0.9500 . ?
C59 H59 0.9500 . ?
C59 C58 1.386(17) . ?
C59 C60 1.363(15) . ?
C54 H54 0.9500 . ?
C54 C53 1.376(17) . ?
N3 C33 1.372(16) . ?
N3 C29 1.357(14) . ?
C33 H33 0.9500 . ?
C33 C32 1.382(15) . ?
C32 H32 0.9500 . ?
C32 C31 1.415(14) . ?
C31 H31 0.9500 . ?
C31 C30 1.343(16) . ?
C30 H30 0.9500 . ?
C30 C29 1.398(16) . ?
C29 C23 1.470(15) . ?
C23 C22 1.368(16) . ?
C23 C18 1.422(18) . ?
C22 H22 0.9500 . ?
C22 C21 1.371(15) . ?
C21 H21 0.9500 . ?
C21 C20 1.398(15) . ?
C20 H20 0.9500 . ?
C20 C19 1.395(15) . ?
C19 H19 0.9500 . ?
C19 C18 1.376(19) . ?
C51 C52 1.393(17) . ?
C52 H52 0.9500 . ?
C52 C53 1.413(16) . ?
C53 H53 0.9500 . ?
C48 H48 0.9500 . ?
C48 C49 1.355(18) . ?
C49 H49 0.9500 . ?
C49 C50 1.428(16) . ?
C50 C57 1.444(17) . ?
C57 C58 1.384(18) . ?
C57 N5 1.353(16) . ?
C58 H58 0.9500 . ?
C64 H64 0.9500 . ?
C60 H60 0.9500 . ?
C66 H66 0.9500 . ?

loop_
_geom_torsion_atom_site_label_1
_geom_torsion_atom_site_label_2
_geom_torsion_atom_site_label_3
_geom_torsion_atom_site_label_4
_geom_torsion
_geom_torsion_site_symmetry_1
_geom_torsion_site_symmetry_2
_geom_torsion_site_symmetry_3
_geom_torsion_site_symmetry_4
_geom_torsion_publ_flag
Rh1 N1 C7 C6 0.1(5) . . . . ?
Rh1 N1 C7 C8 -179.5(4) . . . . ?
Rh1 N1 C11 C10 179.8(5) . . . . ?
Rh1 N2 C24 C17 -3.5(15) . . . . ?
Rh1 N2 C24 C25 177.3(9) . . . . ?
Rh1 N2 C28 C27 177.4(9) . . . . ?
Rh1 C12 C13 C14 -177.7(11) . . . . ?
Rh1 C1 C2 C3 179.5(4) . . . . ?
Rh1 N3 C33 C32 -179.2(9) . . . . ?
Rh1 N3 C29 C30 177.3(10) . . . . ?
Rh1 N3 C29 C23 -5.2(15) . . . . ?
Rh2 N4 C40 C39 -6.1(6) . . . . ?
Rh2 N4 C40 C41 174.9(5) . . . . ?
Rh2 N4 C44 C43 -174.8(5) . . . . ?
Rh2 N6 C62 C56 -3.8(18) . . . . ?
Rh2 N6 C62 C63 -179.4(10) . . . . ?
Rh2 N6 C66 C65 175.1(12) . . . . ?
Rh2 C34 C39 C40 2.8(6) . . . . ?
Rh2 C34 C39 C38 179.0(4) . . . . ?
Rh2 C34 C35 C36 -177.2(4) . . . . ?
Rh2 C45 C46 C47 -179.2(10) . . . . ?
Rh2 C45 C50 C49 177.9(10) . . . . ?
Rh2 C45 C50 C57 0.1(16) . . . . ?
Rh2 C51 C52 C53 -177.2(10) . . . . ?
N4 C40 C41 C42 1.7(10) . . . . ?
N4 C44 C43 C42 -1.2(11) . . . . ?
N1 C11 C10 C9 0.5(10) . . . . ?
N6 C62 C56 C55 -175.2(14) . . . . ?
N6 C62 C56 C51 1.8(18) . . . . ?
N6 C62 C63 C64 0.9(19) . . . . ?
N2 C24 C25 C26 3.7(18) . . . . ?
N2 C28 C27 C26 6.4(17) . . . . ?
C34 C39 C40 N4 2.3(7) . . . . ?
C34 C39 C40 C41 -178.7(6) . . . . ?
C34 C39 C38 C37 -2.7(8) . . . . ?
C34 C35 C36 C37 0.7(9) . . . . ?
C3 C4 C5 C6 -1.4(8) . . . . ?
C17 C12 C13 C14 4(2) . . . . ?
C17 C24 C25 C26 -175.4(12) . . . . ?
C17 C16 C15 C14 4.8(18) . . . . ?
C45 C46 C47 C48 4.1(18) . . . . ?
C45 C50 C57 C58 179.9(13) . . . . ?
C45 C50 C57 N5 0.3(19) . . . . ?
C6 C1 C2 C3 -0.1(8) . . . . ?
C39 C34 C35 C36 -2.2(8) . . . . ?
C39 C40 C41 C42 -177.2(6) . . . . ?
C4 C3 C2 C1 1.1(9) . . . . ?
C12 C17 C24 N2 4.0(19) . . . . ?
C12 C17 C24 C25 -176.9(14) . . . . ?
C12 C17 C16 C15 -1(2) . . . . ?
C12 C13 C14 C15 0.4(18) . . . . ?
C1 C6 C7 N1 0.3(6) . . . . ?
C1 C6 C7 C8 179.9(5) . . . . ?
C1 C6 C5 C4 2.4(8) . . . . ?
C35 C34 C39 C40 -173.0(5) . . . . ?
C35 C34 C39 C38 3.2(7) . . . . ?
C35 C36 C37 C38 -0.1(9) . . . . ?
C7 N1 C11 C10 0.7(8) . . . . ?
C7 C6 C1 Rh1 -0.5(6) . . . . ?
C7 C6 C1 C2 179.1(4) . . . . ?
C7 C6 C5 C4 -178.4(5) . . . . ?
C7 C8 C9 C10 2.4(10) . . . . ?
C11 N1 C7 C6 179.3(5) . . . . ?
C11 N1 C7 C8 -0.3(7) . . . . ?
C11 C10 C9 C8 -2.1(10) . . . . ?
C5 C6 C1 Rh1 178.8(4) . . . . ?
C5 C6 C1 C2 -1.6(7) . . . . ?
C5 C6 C7 N1 -179.0(5) . . . . ?
C5 C6 C7 C8 0.6(8) . . . . ?
C2 C3 C4 C5 -0.3(9) . . . . ?
C40 N4 C44 C43 3.0(9) . . . . ?
C40 C39 C38 C37 173.1(6) . . . . ?
C40 C41 C42 C43 0.0(11) . . . . ?
C24 N2 C28 C27 -1.1(19) . . . . ?
C24 C17 C12 Rh1 -2.6(18) . . . . ?
C24 C17 C12 C13 176.3(13) . . . . ?
C24 C17 C16 C15 179.6(12) . . . . ?
C24 C25 C26 C27 1.8(17) . . . . ?
C62 N6 C66 C65 -3(2) . . . . ?
C62 C56 C55 C54 175.1(12) . . . . ?
C62 C56 C51 Rh2 1.0(16) . . . . ?
C62 C56 C51 C52 -176.9(12) . . . . ?
C62 C63 C64 C65 2.9(18) . . . . ?
C16 C17 C12 Rh1 177.7(11) . . . . ?
C16 C17 C12 C13 -3(2) . . . . ?
C16 C17 C24 N2 -176.3(12) . . . . ?
C16 C17 C24 C25 3(2) . . . . ?
C16 C15 C14 C13 -4.7(18) . . . . ?
C36 C37 C38 C39 1.2(9) . . . . ?
C44 N4 C40 C39 175.8(5) . . . . ?
C44 N4 C40 C41 -3.2(9) . . . . ?
C44 C43 C42 C41 -0.3(12) . . . . ?
C28 N2 C24 C17 175.2(12) . . . . ?
C28 N2 C24 C25 -4.0(19) . . . . ?
C28 C27 C26 C25 -6.6(16) . . . . ?
C56 C62 C63 C64 -174.2(12) . . . . ?
C56 C55 C54 C53 2.4(17) . . . . ?
C56 C51 C52 C53 0(2) . . . . ?
C63 C62 C56 C55 0(2) . . . . ?
C63 C62 C56 C51 177.3(12) . . . . ?
C46 C45 C50 C49 0(2) . . . . ?
C46 C45 C50 C57 -177.7(12) . . . . ?
C46 C47 C48 C49 -4.4(18) . . . . ?
C9 C8 C7 N1 -1.2(8) . . . . ?
C9 C8 C7 C6 179.2(5) . . . . ?
C38 C39 C40 N4 -173.8(5) . . . . ?
C38 C39 C40 C41 5.2(9) . . . . ?
C47 C48 C49 C50 2.4(18) . . . . ?
C55 C56 C51 Rh2 178.2(10) . . . . ?
C55 C56 C51 C52 0(2) . . . . ?
C55 C54 C53 C52 -1.6(17) . . . . ?
N3 C33 C32 C31 0.4(17) . . . . ?
N3 C29 C23 C22 -175.5(13) . . . . ?
N3 C29 C23 C18 -1.5(18) . . . . ?
C33 N3 C29 C30 -5.0(19) . . . . ?
C33 N3 C29 C23 172.5(11) . . . . ?
C33 C32 C31 C30 -2.8(16) . . . . ?
C32 C31 C30 C29 1.3(17) . . . . ?
C31 C30 C29 N3 2.8(19) . . . . ?
C31 C30 C29 C23 -174.4(12) . . . . ?
C30 C29 C23 C22 2(2) . . . . ?
C30 C29 C23 C18 175.9(13) . . . . ?
C29 N3 C33 C32 3.4(18) . . . . ?
C29 C23 C22 C21 174.1(12) . . . . ?
C29 C23 C18 Rh1 7.6(17) . . . . ?
C29 C23 C18 C19 -172.6(13) . . . . ?
C23 C22 C21 C20 -2.4(18) . . . . ?
C22 C23 C18 Rh1 -178.0(11) . . . . ?
C22 C23 C18 C19 2(2) . . . . ?
C22 C21 C20 C19 2.2(17) . . . . ?
C21 C20 C19 C18 0.0(19) . . . . ?
C20 C19 C18 Rh1 177.9(11) . . . . ?
C20 C19 C18 C23 -2(2) . . . . ?
C18 C23 C22 C21 0(2) . . . . ?
C51 C56 C55 C54 -1.7(18) . . . . ?
C51 C52 C53 C54 0.2(18) . . . . ?
C48 C49 C50 C45 -0.3(18) . . . . ?
C48 C49 C50 C57 177.4(12) . . . . ?
C49 C50 C57 C58 2(2) . . . . ?
C49 C50 C57 N5 -177.4(14) . . . . ?
C50 C45 C46 C47 -1.8(19) . . . . ?
C50 C57 C58 C59 -175.5(12) . . . . ?
C50 C57 N5 Rh2 -0.5(17) . . . . ?
C50 C57 N5 C61 172.6(15) . . . . ?
C58 C59 C60 C61 6.7(17) . . . . ?
C58 C57 N5 Rh2 179.9(10) . . . . ?
C58 C57 N5 C61 -7(2) . . . . ?
C64 C65 C66 N6 7(2) . . . . ?
C60 C61 N5 Rh2 -177.8(11) . . . . ?
C60 C61 N5 C57 10(2) . . . . ?
C60 C59 C58 C57 -4.3(18) . . . . ?
C66 N6 C62 C56 174.9(13) . . . . ?
C66 N6 C62 C63 -1(2) . . . . ?
C66 C65 C64 C63 -6.6(18) . . . . ?
N5 C61 C60 C59 -10(2) . . . . ?
N5 C57 C58 C59 4(2) . . . . ?

loop_
_smtbx_masks_void_nr
_smtbx_masks_void_average_x
_smtbx_masks_void_average_y
_smtbx_masks_void_average_z
_smtbx_masks_void_volume
_smtbx_masks_void_count_electrons
_smtbx_masks_void_content
1 0.000 0.500 0.500 628.0 220.7 '4 CHCl3'
2 0.500 0.000 1.000 628.0 220.7 '4 CHCl3'
